data_7216247
loop_
_publ_author_name
'Safin, Damir A.'
'Babashkina, Maria G.'
'Robeyns, Koen'
'Bolte, Michael'
'Garcia, Yann'

_publ_section_title
;
 N-Salicylidene aniline derivatives based on the
 N&#x2032;-thiophosphorylated thiourea scaffold
;
_journal_issue 30
_journal_name_full CrystEngComm
_journal_page_first 7053
_journal_paper_doi 10.1039/C4CE00598H
_journal_volume 16
_journal_year 2014
_chemical_formula_moiety 'C19 H25 N4 O3 P S2, C7 H6 O2'
_chemical_formula_sum 'C26 H31 N4 O5 P S2'
_chemical_formula_weight 574.64
_chemical_name_systematic
;
 ?
;
_space_group_crystal_system triclinic
_space_group_IT_number 2
_space_group_name_Hall '-P 1'
_space_group_name_H-M_alt 'P -1'
_symmetry_space_group_name_Hall '-P 1'
_symmetry_space_group_name_H-M 'P -1'
_atom_sites_solution_hydrogens geom
_audit_creation_method SHELXL-2013
_cell_angle_alpha 70.775(8)
_cell_angle_beta 89.447(6)
_cell_angle_gamma 83.841(7)
_cell_formula_units_Z 2
_cell_length_a 6.8774(5)
_cell_length_b 14.6409(14)
_cell_length_c 15.1569(12)
_cell_measurement_reflns_used 4828
_cell_measurement_temperature 150(2)
_cell_measurement_theta_max 25.6671
_cell_measurement_theta_min 2.3653
_cell_volume 1432.2(2)
_computing_cell_refinement
;
CrysAlisPro, Agilent Technologies,
Version 1.171.35.19 (release 27-10-2011 CrysAlis171 .NET)
(compiled Oct 27 2011,15:02:11)
;
_computing_data_collection MAR
_computing_data_reduction
;
CrysAlisPro, Agilent Technologies,
Version 1.171.35.19 (release 27-10-2011 CrysAlis171 .NET)
(compiled Oct 27 2011,15:02:11)
;
_computing_structure_refinement 'SHELXL-2013 (Sheldrick, 2013)'
_computing_structure_solution 'SHELXS-97 (Sheldrick, 1990)'
_diffrn_ambient_temperature 150(2)
_diffrn_measured_fraction_theta_full 0.934
_diffrn_measured_fraction_theta_max 0.933
_diffrn_measurement_device_type 'MAR345 image plate'
_diffrn_measurement_method '160 images, \D\F 1.5\% '
_diffrn_radiation_monochromator 'Zr filter'
_diffrn_radiation_source 'Rigaku UltraX 18 rotating anode'
_diffrn_radiation_type MoK\a
_diffrn_radiation_wavelength 0.71073
_diffrn_reflns_av_R_equivalents 0.0394
_diffrn_reflns_av_unetI/netI 0.0430
_diffrn_reflns_Laue_measured_fraction_full 0.934
_diffrn_reflns_Laue_measured_fraction_max 0.933
_diffrn_reflns_limit_h_max 8
_diffrn_reflns_limit_h_min -8
_diffrn_reflns_limit_k_max 17
_diffrn_reflns_limit_k_min -17
_diffrn_reflns_limit_l_max 18
_diffrn_reflns_limit_l_min -18
_diffrn_reflns_number 12647
_diffrn_reflns_point_group_measured_fraction_full 0.934
_diffrn_reflns_point_group_measured_fraction_max 0.933
_diffrn_reflns_theta_full 25.242
_diffrn_reflns_theta_max 25.345
_diffrn_reflns_theta_min 2.370
_exptl_absorpt_coefficient_mu 0.284
_exptl_absorpt_correction_T_max 1.00000
_exptl_absorpt_correction_T_min 0.90780
_exptl_absorpt_correction_type multi-scan
_exptl_absorpt_process_details
;
CrysAlisPro, Agilent Technologies,
Version 1.171.35.19 (release 27-10-2011 CrysAlis171 .NET)
(compiled Oct 27 2011,15:02:11)
Empirical absorption correction using spherical harmonics,
 implemented in SCALE3 ABSPACK scaling algorithm.
;
_exptl_crystal_colour yellow
_exptl_crystal_density_diffrn 1.333
_exptl_crystal_description needle
_exptl_crystal_F_000 604
_exptl_crystal_size_max 0.47
_exptl_crystal_size_mid 0.07
_exptl_crystal_size_min 0.07
_refine_diff_density_max 0.835
_refine_diff_density_min -0.406
_refine_diff_density_rms 0.060
_refine_ls_extinction_method none
_refine_ls_goodness_of_fit_ref 1.040
_refine_ls_hydrogen_treatment constr
_refine_ls_matrix_type full
_refine_ls_number_parameters 337
_refine_ls_number_reflns 4893
_refine_ls_number_restraints 2
_refine_ls_restrained_S_all 1.040
_refine_ls_R_factor_all 0.0695
_refine_ls_R_factor_gt 0.0520
_refine_ls_shift/su_max 0.001
_refine_ls_shift/su_mean 0.000
_refine_ls_structure_factor_coef Fsqd
_refine_ls_weighting_details 'w=1/[\s^2^(Fo^2^)+(0.0726P)^2^+1.0595P] where P=(Fo^2^+2Fc^2^)/3'
_refine_ls_weighting_scheme calc
_refine_ls_wR_factor_gt 0.1332
_refine_ls_wR_factor_ref 0.1447
_reflns_Friedel_coverage 0.000
_reflns_number_gt 3840
_reflns_number_total 4893
_reflns_threshold_expression 'I > 2\s(I)'
_cod_data_source_file c4ce00598h2.cif
_cod_data_source_block safin137
_cod_depositor_comments 'Adding full bibliography for 7216246--7216251.cif.'
_cod_database_code 7216247
_shelx_space_group_comment
;
The symmetry employed for this shelxl refinement is uniquely defined
by the following loop, which should always be used as a source of
symmetry information in preference to the above space-group names.
They are only intended as comments.
;
_shelxl_version_number 2013-4

loop_
_space_group_symop_operation_xyz
'x, y, z'
'-x, -y, -z'

loop_
_atom_site_label
_atom_site_type_symbol
_atom_site_fract_x
_atom_site_fract_y
_atom_site_fract_z
_atom_site_U_iso_or_equiv
_atom_site_adp_type
_atom_site_occupancy
_atom_site_site_symmetry_order
_atom_site_calc_flag
_atom_site_refinement_flags_posn
_atom_site_refinement_flags_adp
P1 P 0.27564(11) 0.78090(5) 0.79753(5) 0.0283(2) Uani 1 1 d . .
S1 S 0.49308(11) 0.84181(6) 0.73088(6) 0.0393(2) Uani 1 1 d . .
S2 S 0.35037(13) 0.61364(6) 0.69425(5) 0.0393(2) Uani 1 1 d . .
C1 C 0.3225(4) 0.5906(2) 0.8092(2) 0.0296(6) Uani 1 1 d . .
C2 C 0.1947(5) 0.9067(2) 0.8893(2) 0.0377(7) Uani 1 1 d . .
H2 H 0.2214 0.9514 0.8256 0.045 Uiso 1 1 calc R U
C3 C -0.0151(5) 0.9294(2) 0.9128(2) 0.0478(9) Uani 1 1 d . .
H3A H -0.0425 0.8847 0.9746 0.072 Uiso 1 1 calc R U
H3B H -0.1030 0.9219 0.8658 0.072 Uiso 1 1 calc R U
H3C H -0.0358 0.9965 0.9134 0.072 Uiso 1 1 calc R U
C4 C 0.3437(6) 0.9133(3) 0.9582(3) 0.0547(10) Uani 1 1 d . .
H4A H 0.3311 0.9795 0.9611 0.082 Uiso 1 1 calc R U
H4B H 0.4753 0.8973 0.9383 0.082 Uiso 1 1 calc R U
H4C H 0.3218 0.8672 1.0201 0.082 Uiso 1 1 calc R U
C5 C 0.0525(5) 0.8635(2) 0.63990(19) 0.0359(7) Uani 1 1 d . .
H5 H 0.1823 0.8699 0.6095 0.043 Uiso 1 1 calc R U
C6 C -0.0721(5) 0.8119(3) 0.5942(2) 0.0463(8) Uani 1 1 d . .
H6A H -0.0032 0.7484 0.5983 0.069 Uiso 1 1 calc R U
H6B H -0.0975 0.8512 0.5284 0.069 Uiso 1 1 calc R U
H6C H -0.1965 0.8026 0.6263 0.069 Uiso 1 1 calc R U
C7 C -0.0401(5) 0.9622(2) 0.6377(2) 0.0460(8) Uani 1 1 d . .
H7A H -0.1573 0.9547 0.6757 0.069 Uiso 1 1 calc R U
H7B H -0.0767 1.0021 0.5731 0.069 Uiso 1 1 calc R U
H7C H 0.0532 0.9939 0.6630 0.069 Uiso 1 1 calc R U
C8 C 0.1706(4) 0.5316(2) 1.2356(2) 0.0330(7) Uani 1 1 d . .
H8 H 0.1953 0.4649 1.2727 0.040 Uiso 1 1 calc R U
C11 C 0.2743(4) 0.4594(2) 0.96177(19) 0.0286(6) Uani 1 1 d . .
C13 C 0.1997(4) 0.4837(2) 1.1014(2) 0.0287(6) Uani 1 1 d . .
C14 C 0.1727(4) 0.3866(2) 1.1434(2) 0.0322(6) Uani 1 1 d . .
H14 H 0.1354 0.3630 1.2068 0.039 Uiso 1 1 calc R U
C15 C 0.2013(4) 0.3244(2) 1.0913(2) 0.0339(7) Uani 1 1 d . .
H15 H 0.1853 0.2574 1.1192 0.041 Uiso 1 1 calc R U
C16 C 0.2529(4) 0.3599(2) 0.9991(2) 0.0311(6) Uani 1 1 d . .
H16 H 0.2732 0.3184 0.9622 0.037 Uiso 1 1 calc R U
C21 C 0.1332(4) 0.6046(2) 1.2811(2) 0.0329(7) Uani 1 1 d . .
C22 C 0.0978(4) 0.7048(2) 1.2298(2) 0.0360(7) Uani 1 1 d . .
C23 C 0.0655(5) 0.7723(2) 1.2770(2) 0.0407(8) Uani 1 1 d . .
H23 H 0.0433 0.8398 1.2426 0.049 Uiso 1 1 calc R U
C24 C 0.0657(5) 0.7411(3) 1.3735(2) 0.0440(8) Uani 1 1 d . .
H24 H 0.0433 0.7876 1.4049 0.053 Uiso 1 1 calc R U
C25 C 0.0981(5) 0.6429(3) 1.4252(2) 0.0448(8) Uani 1 1 d . .
H25 H 0.0971 0.6222 1.4916 0.054 Uiso 1 1 calc R U
C26 C 0.1318(5) 0.5753(3) 1.3794(2) 0.0394(7) Uani 1 1 d . .
H26 H 0.1545 0.5081 1.4148 0.047 Uiso 1 1 calc R U
C31 C 0.5584(3) 0.81932(15) 0.28225(11) 0.0412(8) Uani 1 1 d G .
C32 C 0.5279(4) 0.89257(11) 0.32200(14) 0.0495(9) Uani 1 1 d G .
H32 H 0.5170 0.9589 0.2833 0.059 Uiso 1 1 calc R U
C33 C 0.5132(4) 0.86877(14) 0.41831(15) 0.0481(9) Uani 1 1 d G .
H33 H 0.4923 0.9188 0.4455 0.058 Uiso 1 1 calc R U
C34 C 0.5290(3) 0.77172(17) 0.47486(11) 0.0463(8) Uani 1 1 d G .
H34 H 0.5190 0.7555 0.5407 0.056 Uiso 1 1 calc R U
C35 C 0.5596(3) 0.69847(12) 0.43510(13) 0.0465(8) Uani 1 1 d G U
H35 H 0.5704 0.6321 0.4738 0.056 Uiso 1 1 calc R U
C36 C 0.5743(3) 0.72227(13) 0.33880(14) 0.0370(7) Uani 1 1 d G U
C37 C 0.6081(5) 0.6449(2) 0.2981(3) 0.0463(8) Uani 1 1 d . U
H37 H 0.6189 0.5796 0.3394 0.056 Uiso 1 1 calc R U
O1 O 0.2167(3) 0.80545(14) 0.88904(13) 0.0334(5) Uani 1 1 d . .
O2 O 0.0799(3) 0.80247(14) 0.73803(13) 0.0326(5) Uani 1 1 d . .
O3 O 0.0961(4) 0.73796(16) 1.13571(15) 0.0456(6) Uani 1 1 d . .
H3 H 0.1102 0.6906 1.1157 0.068 Uiso 1 1 calc R U
O4 O 0.5719(4) 0.84693(18) 0.18775(17) 0.0589(7) Uani 1 1 d . .
H4 H 0.5859 0.7973 0.1711 0.088 Uiso 1 1 calc R U
O5 O 0.6238(3) 0.65839(17) 0.21319(16) 0.0452(6) Uani 1 1 d . U
N1 N 0.3010(3) 0.65992(17) 0.85121(16) 0.0293(5) Uani 1 1 d . .
H1N H 0.3003 0.6393 0.9127 0.035 Uiso 1 1 calc R U
N2 N 0.3191(3) 0.49675(17) 0.86671(16) 0.0299(5) Uani 1 1 d . .
H2N H 0.3501 0.4524 0.8399 0.036 Uiso 1 1 calc R U
N3 N 0.1708(4) 0.55571(18) 1.14528(16) 0.0312(5) Uani 1 1 d . .
N12 N 0.2499(3) 0.52022(16) 1.01082(16) 0.0276(5) Uani 1 1 d . .

loop_
_atom_site_aniso_label
_atom_site_aniso_U_11
_atom_site_aniso_U_22
_atom_site_aniso_U_33
_atom_site_aniso_U_23
_atom_site_aniso_U_13
_atom_site_aniso_U_12
P1 0.0321(4) 0.0215(4) 0.0310(4) -0.0071(3) 0.0031(3) -0.0071(3)
S1 0.0352(5) 0.0315(4) 0.0483(5) -0.0068(4) 0.0073(3) -0.0117(3)
S2 0.0538(5) 0.0303(4) 0.0335(4) -0.0105(3) 0.0073(3) -0.0036(3)
C1 0.0269(15) 0.0242(15) 0.0374(16) -0.0096(13) 0.0012(11) -0.0035(11)
C2 0.056(2) 0.0210(15) 0.0377(17) -0.0105(13) 0.0052(14) -0.0091(14)
C3 0.064(2) 0.0334(18) 0.046(2) -0.0152(15) 0.0023(16) 0.0016(16)
C4 0.066(3) 0.052(2) 0.058(2) -0.0289(19) -0.0012(18) -0.0246(19)
C5 0.0375(18) 0.0390(18) 0.0240(15) -0.0011(13) 0.0037(12) -0.0036(13)
C6 0.049(2) 0.056(2) 0.0345(18) -0.0165(16) 0.0009(14) -0.0043(17)
C7 0.052(2) 0.0384(19) 0.0379(18) -0.0015(15) -0.0011(15) -0.0002(16)
C8 0.0305(17) 0.0301(16) 0.0360(17) -0.0071(13) -0.0010(12) -0.0047(12)
C11 0.0271(16) 0.0243(15) 0.0329(15) -0.0070(12) -0.0023(11) -0.0033(11)
C13 0.0226(15) 0.0277(15) 0.0353(16) -0.0095(12) -0.0023(11) -0.0038(11)
C14 0.0330(17) 0.0301(16) 0.0314(16) -0.0062(13) 0.0005(12) -0.0079(12)
C15 0.0333(17) 0.0217(15) 0.0428(18) -0.0042(13) -0.0025(13) -0.0067(12)
C16 0.0290(16) 0.0257(15) 0.0400(17) -0.0125(13) -0.0011(12) -0.0036(12)
C21 0.0328(17) 0.0345(17) 0.0327(16) -0.0108(13) 0.0034(12) -0.0115(13)
C22 0.0340(18) 0.0400(18) 0.0358(17) -0.0135(14) 0.0013(12) -0.0082(14)
C23 0.041(2) 0.0368(18) 0.047(2) -0.0162(15) 0.0037(14) -0.0064(14)
C24 0.0354(19) 0.055(2) 0.053(2) -0.0318(18) 0.0061(14) -0.0091(15)
C25 0.044(2) 0.062(2) 0.0343(17) -0.0208(17) 0.0081(14) -0.0152(17)
C26 0.0398(19) 0.0426(19) 0.0348(17) -0.0094(14) 0.0024(13) -0.0112(14)
C31 0.0381(19) 0.0402(19) 0.0435(19) -0.0102(15) 0.0036(14) -0.0087(14)
C32 0.047(2) 0.0368(19) 0.065(2) -0.0165(18) 0.0027(17) -0.0082(16)
C33 0.045(2) 0.047(2) 0.062(2) -0.0291(18) 0.0037(16) -0.0122(16)
C34 0.043(2) 0.061(2) 0.0408(19) -0.0207(17) 0.0033(14) -0.0168(17)
C35 0.0339(19) 0.0384(19) 0.060(2) -0.0034(16) -0.0052(15) -0.0112(15)
C36 0.0271(17) 0.0390(18) 0.053(2) -0.0245(16) 0.0003(13) -0.0071(13)
C37 0.042(2) 0.0335(18) 0.063(2) -0.0152(17) 0.0009(16) -0.0073(15)
O1 0.0477(13) 0.0214(10) 0.0330(11) -0.0102(9) 0.0051(9) -0.0087(9)
O2 0.0331(12) 0.0328(11) 0.0292(11) -0.0056(9) 0.0021(8) -0.0075(9)
O3 0.0684(17) 0.0320(12) 0.0346(12) -0.0085(10) -0.0001(11) -0.0054(11)
O4 0.085(2) 0.0431(15) 0.0457(15) -0.0104(12) 0.0051(13) -0.0099(14)
O5 0.0523(15) 0.0422(14) 0.0475(14) -0.0227(11) 0.0079(11) -0.0085(11)
N1 0.0350(14) 0.0241(13) 0.0297(13) -0.0090(10) 0.0010(10) -0.0067(10)
N2 0.0365(14) 0.0218(12) 0.0331(13) -0.0106(10) 0.0035(10) -0.0050(10)
N3 0.0320(14) 0.0299(13) 0.0323(13) -0.0098(11) 0.0011(10) -0.0080(10)
N12 0.0287(13) 0.0235(12) 0.0301(13) -0.0071(10) -0.0008(9) -0.0055(10)

loop_
_atom_type_symbol
_atom_type_description
_atom_type_scat_dispersion_real
_atom_type_scat_dispersion_imag
_atom_type_scat_source
C C 0.0033 0.0016 'International Tables Vol C Tables 4.2.6.8 and 6.1.1.4'
H H 0.0000 0.0000 'International Tables Vol C Tables 4.2.6.8 and 6.1.1.4'
N N 0.0061 0.0033 'International Tables Vol C Tables 4.2.6.8 and 6.1.1.4'
O O 0.0106 0.0060 'International Tables Vol C Tables 4.2.6.8 and 6.1.1.4'
P P 0.1023 0.0942 'International Tables Vol C Tables 4.2.6.8 and 6.1.1.4'
S S 0.1246 0.1234 'International Tables Vol C Tables 4.2.6.8 and 6.1.1.4'

loop_
_geom_angle_atom_site_label_1
_geom_angle_atom_site_label_2
_geom_angle_atom_site_label_3
_geom_angle
O2 P1 O1 104.79(11)
O2 P1 N1 104.67(12)
O1 P1 N1 94.50(11)
O2 P1 S1 114.75(9)
O1 P1 S1 116.40(9)
N1 P1 S1 119.03(10)
N1 C1 N2 116.0(2)
N1 C1 S2 124.4(2)
N2 C1 S2 119.6(2)
O1 C2 C4 107.4(3)
O1 C2 C3 107.0(3)
C4 C2 C3 114.4(3)
O1 C2 H2 109.3
C4 C2 H2 109.3
C3 C2 H2 109.3
C2 C3 H3A 109.5
C2 C3 H3B 109.5
H3A C3 H3B 109.5
C2 C3 H3C 109.5
H3A C3 H3C 109.5
H3B C3 H3C 109.5
C2 C4 H4A 109.5
C2 C4 H4B 109.5
H4A C4 H4B 109.5
C2 C4 H4C 109.5
H4A C4 H4C 109.5
H4B C4 H4C 109.5
O2 C5 C7 107.5(2)
O2 C5 C6 106.5(2)
C7 C5 C6 113.9(3)
O2 C5 H5 109.6
C7 C5 H5 109.6
C6 C5 H5 109.6
C5 C6 H6A 109.5
C5 C6 H6B 109.5
H6A C6 H6B 109.5
C5 C6 H6C 109.5
H6A C6 H6C 109.5
H6B C6 H6C 109.5
C5 C7 H7A 109.5
C5 C7 H7B 109.5
H7A C7 H7B 109.5
C5 C7 H7C 109.5
H7A C7 H7C 109.5
H7B C7 H7C 109.5
N3 C8 C21 121.2(3)
N3 C8 H8 119.4
C21 C8 H8 119.4
N12 C11 C16 123.6(3)
N12 C11 N2 118.7(2)
C16 C11 N2 117.7(2)
N12 C13 C14 122.3(3)
N12 C13 N3 112.9(2)
C14 C13 N3 124.8(3)
C13 C14 C15 118.7(3)
C13 C14 H14 120.6
C15 C14 H14 120.6
C16 C15 C14 120.0(3)
C16 C15 H15 120.0
C14 C15 H15 120.0
C15 C16 C11 117.4(3)
C15 C16 H16 121.3
C11 C16 H16 121.3
C26 C21 C22 118.5(3)
C26 C21 C8 119.5(3)
C22 C21 C8 122.0(3)
O3 C22 C23 118.5(3)
O3 C22 C21 121.8(3)
C23 C22 C21 119.7(3)
C24 C23 C22 120.2(3)
C24 C23 H23 119.9
C22 C23 H23 119.9
C23 C24 C25 121.0(3)
C23 C24 H24 119.5
C25 C24 H24 119.5
C26 C25 C24 119.4(3)
C26 C25 H25 120.3
C24 C25 H25 120.3
C25 C26 C21 121.1(3)
C25 C26 H26 119.4
C21 C26 H26 119.4
O4 C31 C32 117.41(17)
O4 C31 C36 122.59(17)
C32 C31 C36 120.0
C33 C32 C31 120.0
C33 C32 H32 120.0
C31 C32 H32 120.0
C32 C33 C34 120.0
C32 C33 H33 120.0
C34 C33 H33 120.0
C33 C34 C35 120.0
C33 C34 H34 120.0
C35 C34 H34 120.0
C36 C35 C34 120.0
C36 C35 H35 120.0
C34 C35 H35 120.0
C35 C36 C31 120.0
C35 C36 C37 119.5(2)
C31 C36 C37 120.5(2)
O5 C37 C36 124.5(3)
O5 C37 H37 117.8
C36 C37 H37 117.8
C2 O1 P1 121.09(18)
C5 O2 P1 125.74(18)
C22 O3 H3 109.5
C31 O4 H4 109.5
C1 N1 P1 126.5(2)
C1 N1 H1N 116.8
P1 N1 H1N 116.8
C1 N2 C11 130.6(2)
C1 N2 H2N 114.7
C11 N2 H2N 114.7
C8 N3 C13 120.8(3)
C11 N12 C13 117.9(2)

loop_
_geom_bond_atom_site_label_1
_geom_bond_atom_site_label_2
_geom_bond_distance
P1 O2 1.571(2)
P1 O1 1.582(2)
P1 N1 1.678(2)
P1 S1 1.9277(11)
S2 C1 1.675(3)
C1 N1 1.360(4)
C1 N2 1.366(4)
C2 O1 1.476(3)
C2 C4 1.502(5)
C2 C3 1.512(5)
C2 H2 1.0000
C3 H3A 0.9800
C3 H3B 0.9800
C3 H3C 0.9800
C4 H4A 0.9800
C4 H4B 0.9800
C4 H4C 0.9800
C5 O2 1.463(3)
C5 C7 1.505(4)
C5 C6 1.510(4)
C5 H5 1.0000
C6 H6A 0.9800
C6 H6B 0.9800
C6 H6C 0.9800
C7 H7A 0.9800
C7 H7B 0.9800
C7 H7C 0.9800
C8 N3 1.297(4)
C8 C21 1.451(4)
C8 H8 0.9500
C11 N12 1.333(4)
C11 C16 1.402(4)
C11 N2 1.407(4)
C13 N12 1.355(4)
C13 C14 1.386(4)
C13 N3 1.417(4)
C14 C15 1.387(4)
C14 H14 0.9500
C15 C16 1.380(4)
C15 H15 0.9500
C16 H16 0.9500
C21 C26 1.408(4)
C21 C22 1.412(4)
C22 O3 1.346(4)
C22 C23 1.398(4)
C23 C24 1.381(5)
C23 H23 0.9500
C24 C25 1.388(5)
C24 H24 0.9500
C25 C26 1.384(5)
C25 H25 0.9500
C26 H26 0.9500
C31 O4 1.359(3)
C31 C32 1.3900
C31 C36 1.3900
C32 C33 1.3900
C32 H32 0.9500
C33 C34 1.3900
C33 H33 0.9500
C34 C35 1.3900
C34 H34 0.9500
C35 C36 1.3900
C35 H35 0.9500
C36 C37 1.455(4)
C37 O5 1.242(4)
C37 H37 0.9500
O3 H3 0.8400
O4 H4 0.8400
N1 H1N 0.8800
N2 H2N 0.8800

loop_
_geom_torsion_atom_site_label_1
_geom_torsion_atom_site_label_2
_geom_torsion_atom_site_label_3
_geom_torsion_atom_site_label_4
_geom_torsion
N12 C13 C14 C15 1.1(4)
N3 C13 C14 C15 178.3(3)
C13 C14 C15 C16 -0.9(4)
C14 C15 C16 C11 0.0(4)
N12 C11 C16 C15 0.9(4)
N2 C11 C16 C15 -177.5(2)
N3 C8 C21 C26 179.2(3)
N3 C8 C21 C22 -0.8(5)
C26 C21 C22 O3 -179.7(3)
C8 C21 C22 O3 0.3(5)
C26 C21 C22 C23 0.9(4)
C8 C21 C22 C23 -179.0(3)
O3 C22 C23 C24 179.9(3)
C21 C22 C23 C24 -0.8(5)
C22 C23 C24 C25 0.1(5)
C23 C24 C25 C26 0.4(5)
C24 C25 C26 C21 -0.2(5)
C22 C21 C26 C25 -0.5(5)
C8 C21 C26 C25 179.5(3)
O4 C31 C32 C33 -179.9(2)
C36 C31 C32 C33 0.0
C31 C32 C33 C34 0.0
C32 C33 C34 C35 0.0
C33 C34 C35 C36 0.0
C34 C35 C36 C31 0.0
C34 C35 C36 C37 179.4(2)
O4 C31 C36 C35 179.9(2)
C32 C31 C36 C35 0.0
O4 C31 C36 C37 0.5(3)
C32 C31 C36 C37 -179.4(2)
C35 C36 C37 O5 -179.9(3)
C31 C36 C37 O5 -0.4(4)
C4 C2 O1 P1 -118.1(3)
C3 C2 O1 P1 118.7(2)
O2 P1 O1 C2 -80.5(2)
N1 P1 O1 C2 173.0(2)
S1 P1 O1 C2 47.4(2)
C7 C5 O2 P1 -98.5(3)
C6 C5 O2 P1 139.0(2)
O1 P1 O2 C5 128.5(2)
N1 P1 O2 C5 -132.7(2)
S1 P1 O2 C5 -0.4(2)
N2 C1 N1 P1 -173.1(2)
S2 C1 N1 P1 6.5(4)
O2 P1 N1 C1 62.4(3)
O1 P1 N1 C1 169.0(2)
S1 P1 N1 C1 -67.4(3)
N1 C1 N2 C11 8.4(4)
S2 C1 N2 C11 -171.1(2)
N12 C11 N2 C1 -8.4(4)
C16 C11 N2 C1 170.1(3)
C21 C8 N3 C13 -177.5(3)
N12 C13 N3 C8 -162.7(2)
C14 C13 N3 C8 19.9(4)
C16 C11 N12 C13 -0.7(4)
N2 C11 N12 C13 177.6(2)
C14 C13 N12 C11 -0.3(4)
N3 C13 N12 C11 -177.8(2)
